data_7134214
loop_
_publ_author_name
'Ordyszewska, Anna'
'Czaplewski, Antoni'
'Wojnowski, Tomasz'
'Anusiewicz, Iwona'
'Chojnacki, Jaros\/law'
'Grubba, Rafa\/l'

_publ_section_title
;
 Side-on phosphinoboryl platinum(II) complexes
;
_journal_name_full 'Chemical Communications'
_journal_paper_doi 10.1039/D4CC06268J
_journal_year 2025
_chemical_formula_moiety 'C40 H69 B Br N P2 Pt'
_chemical_formula_sum 'C40 H69 B Br N P2 Pt'
_chemical_formula_weight 911.71
_chemical_properties_physical Air-sensitive,Moisture-sensitive
_space_group_crystal_system triclinic
_space_group_IT_number 2
_space_group_name_Hall '-P 1'
_space_group_name_H-M_alt 'P -1'
_atom_sites_solution_hydrogens geom
_atom_sites_solution_primary dual
_audit_creation_date 2024-08-22
_audit_creation_method
;
Olex2 1.2
(compiled 2018.05.29 svn.r3508 for OlexSys, GUI svn.r5506)
;
_audit_update_record
;
2024-11-12 deposited with the CCDC.	2025-02-02 downloaded from the CCDC.
;
_cell_angle_alpha 84.530(5)
_cell_angle_beta 78.986(5)
_cell_angle_gamma 68.327(4)
_cell_formula_units_Z 2
_cell_length_a 10.5156(6)
_cell_length_b 12.0709(7)
_cell_length_c 17.3124(12)
_cell_measurement_reflns_used 15654
_cell_measurement_temperature 110
_cell_measurement_theta_max 26.84
_cell_measurement_theta_min 1.82
_cell_volume 2003.8(2)
_computing_cell_refinement
;
X-Area Recipe 2.0.1 (STOE, 2023)
;
_computing_data_collection
;
X-Area Pilatus3_SV 1.31.192.0 (STOE, 2023)
;
_computing_data_reduction
;
X-Area Integrate 2.5.15.0 (STOE, 2023)
X-Area LANA 2.7.12 (STOE, 2023)
;
_computing_molecular_graphics 'Olex2 (Dolomanov et al., 2009)'
_computing_publication_material 'Olex2 (Dolomanov et al., 2009)'
_computing_structure_refinement 'ShelXL (Sheldrick, 2015)'
_computing_structure_solution 'ShelXT (Sheldrick, 2015)'
_diffrn_ambient_temperature 110
_diffrn_detector_area_resol_mean 13.33
_diffrn_measured_fraction_theta_full 0.998
_diffrn_measured_fraction_theta_max 0.889
_diffrn_measurement_details
;
 810 frames, detector distance = 60 mm
;
_diffrn_measurement_device 'Eulerian 4-circle diffractometer'
_diffrn_measurement_device_type 'STOE STADIVARI'
_diffrn_measurement_method 'rotation method, \w scans'
_diffrn_radiation_type MoK\a
_diffrn_radiation_wavelength 0.71073
_diffrn_reflns_av_R_equivalents 0.0937
_diffrn_reflns_av_unetI/netI 0.1815
_diffrn_reflns_Laue_measured_fraction_full 0.998
_diffrn_reflns_Laue_measured_fraction_max 0.889
_diffrn_reflns_limit_h_max 14
_diffrn_reflns_limit_h_min -13
_diffrn_reflns_limit_k_max 16
_diffrn_reflns_limit_k_min -12
_diffrn_reflns_limit_l_max 23
_diffrn_reflns_limit_l_min -23
_diffrn_reflns_number 23792
_diffrn_reflns_point_group_measured_fraction_full 0.998
_diffrn_reflns_point_group_measured_fraction_max 0.889
_diffrn_reflns_theta_full 25.242
_diffrn_reflns_theta_max 29.008
_diffrn_reflns_theta_min 1.816
_exptl_absorpt_coefficient_mu 4.606
_exptl_absorpt_correction_T_max 0.9999
_exptl_absorpt_correction_T_min 0.9965
_exptl_absorpt_correction_type multi-scan
_exptl_absorpt_process_details
;
STOE LANA, absorption correction by scaling of reflection intensities.
J. Koziskova, F. Hahn, J. Richter, J. Kozisek, "Comparison of different
absorption corrections on the model structure of tetrakis(\m~2~-acetato)-
diaqua-di-copper(II)", Acta Chimica Slovaca, vol. 9, no. 2, 2016, pp. 136 - 140.
;
_exptl_crystal_colour colorless
_exptl_crystal_density_diffrn 1.511
_exptl_crystal_density_method 'not measured'
_exptl_crystal_description plate
_exptl_crystal_F_000 928
_exptl_crystal_size_max 0.071
_exptl_crystal_size_mid 0.035
_exptl_crystal_size_min 0.003
_refine_diff_density_max 3.657
_refine_diff_density_min -2.794
_refine_diff_density_rms 0.231
_refine_ls_extinction_method none
_refine_ls_goodness_of_fit_ref 0.944
_refine_ls_hydrogen_treatment constr
_refine_ls_matrix_type full
_refine_ls_number_parameters 418
_refine_ls_number_reflns 9496
_refine_ls_number_restraints 0
_refine_ls_restrained_S_all 0.944
_refine_ls_R_factor_all 0.1595
_refine_ls_R_factor_gt 0.0751
_refine_ls_shift/su_max 0.001
_refine_ls_shift/su_mean 0.000
_refine_ls_structure_factor_coef Fsqd
_refine_ls_weighting_details 'w=1/[\s^2^(Fo^2^)+(0.0951P)^2^] where P=(Fo^2^+2Fc^2^)/3'
_refine_ls_weighting_scheme calc
_refine_ls_wR_factor_gt 0.1582
_refine_ls_wR_factor_ref 0.1895
_reflns_Friedel_coverage 0.000
_reflns_number_gt 5026
_reflns_number_total 9496
_reflns_threshold_expression 'I > 2\s(I)'
_cod_data_source_file d4cc06268j2.cif
_cod_data_source_block 2c
_cod_database_code 7134214
_shelx_shelxl_version_number 2014/7
_shelx_space_group_comment
;
The symmetry employed for this shelxl refinement is uniquely defined
by the following loop, which should always be used as a source of
symmetry information in preference to the above space-group names.
They are only intended as comments.
;
_olex2_refinement_description
;
1. Fixed Uiso
 At 1.2 times of:
  All C(H) groups, All C(H,H) groups
 At 1.5 times of:
  All C(H,H,H) groups
2.a Ternary CH refined with riding coordinates:
 C35(H35), C17(H17), C29(H29), C11(H11), C23(H23)
2.b Secondary CH2 refined with riding coordinates:
 C40(H40A,H40B), C16(H16A,H16B), C30(H30A,H30B), C22(H22A,H22B), C36(H36A,
 H36B), C31(H31A,H31B), C24(H24A,H24B), C18(H18A,H18B), C39(H39A,H39B),
 C13(H13A,H13B), C21(H21A,H21B), C34(H34A,H34B), C32(H32A,H32B), C12(H12A,H12B),
  C19(H19A,H19B), C15(H15A,H15B), C28(H28A,H28B), C14(H14A,H14B), C20(H20A,
 H20B), C38(H38A,H38B), C33(H33A,H33B), C37(H37A,H37B), C26(H26A,H26B),
 C27(H27A,H27B), C25(H25A,H25B)
2.c Aromatic/amide H refined with riding coordinates:
 C10(H10), C6(H6), C9(H9), C8(H8), C7(H7)
2.d Idealised Me refined as rotating group:
 C3(H3A,H3B,H3C), C4(H4A,H4B,H4C), C2(H2A,H2B,H2C)
;
_olex2_submission_special_instructions 'No special instructions were received'

loop_
_space_group_symop_operation_xyz
'x, y, z'
'-x, -y, -z'

loop_
_atom_site_label
_atom_site_type_symbol
_atom_site_fract_x
_atom_site_fract_y
_atom_site_fract_z
_atom_site_U_iso_or_equiv
_atom_site_adp_type
_atom_site_occupancy
_atom_site_site_symmetry_order
_atom_site_calc_flag
_atom_site_refinement_flags_posn
_atom_site_refinement_flags_adp
_atom_site_refinement_flags_occupancy
_atom_site_disorder_assembly
_atom_site_disorder_group
Pt1 Pt 0.78304(4) 0.58901(4) 0.28665(3) 0.03181(16) Uani 1 1 d . . . . .
Br1 Br 1.00148(11) 0.60548(10) 0.32509(8) 0.0418(3) Uani 1 1 d . . . . .
P2 P 0.8868(3) 0.3886(2) 0.25638(19) 0.0322(7) Uani 1 1 d . . . . .
P1 P 0.6438(3) 0.7806(2) 0.26400(19) 0.0323(7) Uani 1 1 d . . . . .
N1 N 0.4620(8) 0.6235(7) 0.2873(5) 0.030(2) Uani 1 1 d . . . . .
C10 C 0.8466(11) 0.8088(9) 0.1412(7) 0.036(3) Uani 1 1 d . . . . .
H10 H 0.9119 0.7588 0.1725 0.044 Uiso 1 1 calc R . . . .
C40 C 0.8238(11) 0.1993(9) 0.1979(7) 0.034(3) Uani 1 1 d . . . . .
H40A H 0.9164 0.1664 0.1648 0.041 Uiso 1 1 calc R . . . .
H40B H 0.8294 0.1603 0.2508 0.041 Uiso 1 1 calc R . . . .
C16 C 0.3505(11) 0.7152(9) 0.1710(7) 0.034(3) Uani 1 1 d . . . . .
H16A H 0.4192 0.7540 0.1517 0.041 Uiso 1 1 calc R . . . .
H16B H 0.3870 0.6347 0.1487 0.041 Uiso 1 1 calc R . . . .
C35 C 0.7831(11) 0.3359(9) 0.2051(7) 0.035(3) Uani 1 1 d . . . . .
H35 H 0.6873 0.3642 0.2366 0.042 Uiso 1 1 calc R . . . .
C5 C 0.7041(11) 0.8372(9) 0.1688(7) 0.034(3) Uani 1 1 d . . . . .
C1 C 0.5922(11) 0.8988(9) 0.3392(7) 0.036(3) Uani 1 1 d . . . . .
C30 C 0.8025(11) 0.2745(10) 0.3942(7) 0.035(3) Uani 1 1 d . . . . .
H30A H 0.7602 0.3520 0.4206 0.043 Uiso 1 1 calc R . . . .
H30B H 0.7337 0.2661 0.3656 0.043 Uiso 1 1 calc R . . . .
C6 C 0.6132(11) 0.9115(9) 0.1212(7) 0.035(3) Uani 1 1 d . . . . .
H6 H 0.5159 0.9329 0.1381 0.041 Uiso 1 1 calc R . . . .
C22 C 0.4020(11) 0.4378(9) 0.2886(7) 0.037(3) Uani 1 1 d . . . . .
H22A H 0.3070 0.4854 0.2787 0.044 Uiso 1 1 calc R . . . .
H22B H 0.4629 0.4144 0.2371 0.044 Uiso 1 1 calc R . . . .
C17 C 0.4551(11) 0.5143(9) 0.3321(7) 0.034(3) Uani 1 1 d . . . . .
H17 H 0.5521 0.4640 0.3391 0.041 Uiso 1 1 calc R . . . .
C36 C 0.7679(11) 0.3956(10) 0.1214(7) 0.038(3) Uani 1 1 d . . . . .
H36A H 0.7385 0.4831 0.1254 0.045 Uiso 1 1 calc R . . . .
H36B H 0.8593 0.3672 0.0865 0.045 Uiso 1 1 calc R . . . .
C29 C 0.9323(10) 0.2728(9) 0.3353(7) 0.033(3) Uani 1 1 d . . . . .
H29 H 0.9719 0.1936 0.3096 0.039 Uiso 1 1 calc R . . . .
C9 C 0.8920(11) 0.8514(9) 0.0707(7) 0.035(3) Uani 1 1 d . . . . .
H9 H 0.9891 0.8293 0.0528 0.042 Uiso 1 1 calc R . . . .
C31 C 0.8373(11) 0.1755(10) 0.4550(7) 0.039(3) Uani 1 1 d . . . . .
H31A H 0.8685 0.0982 0.4288 0.047 Uiso 1 1 calc R . . . .
H31B H 0.7521 0.1823 0.4934 0.047 Uiso 1 1 calc R . . . .
C24 C 1.0487(11) 0.4651(10) 0.1282(8) 0.043(3) Uani 1 1 d . . . . .
H24A H 0.9921 0.5449 0.1497 0.052 Uiso 1 1 calc R . . . .
H24B H 1.0025 0.4501 0.0878 0.052 Uiso 1 1 calc R . . . .
C18 C 0.3690(12) 0.5429(9) 0.4148(7) 0.034(3) Uani 1 1 d . . . . .
H18A H 0.4076 0.5874 0.4431 0.041 Uiso 1 1 calc R . . . .
H18B H 0.2722 0.5940 0.4105 0.041 Uiso 1 1 calc R . . . .
C39 C 0.7177(11) 0.1719(9) 0.1617(7) 0.033(3) Uani 1 1 d . . . . .
H39A H 0.7471 0.0846 0.1571 0.039 Uiso 1 1 calc R . . . .
H39B H 0.6267 0.1999 0.1969 0.039 Uiso 1 1 calc R . . . .
C13 C 0.1277(12) 0.8979(9) 0.2705(7) 0.039(3) Uani 1 1 d . . . . .
H13A H 0.0594 0.8590 0.2907 0.046 Uiso 1 1 calc R . . . .
H13B H 0.0916 0.9787 0.2924 0.046 Uiso 1 1 calc R . . . .
C21 C 0.4009(11) 0.3264(9) 0.3378(7) 0.039(3) Uani 1 1 d . . . . .
H21A H 0.3620 0.2808 0.3106 0.047 Uiso 1 1 calc R . . . .
H21B H 0.4972 0.2751 0.3430 0.047 Uiso 1 1 calc R . . . .
C34 C 1.0421(11) 0.2806(9) 0.3797(7) 0.035(3) Uani 1 1 d . . . . .
H34A H 1.1267 0.2772 0.3418 0.042 Uiso 1 1 calc R . . . .
H34B H 1.0058 0.3578 0.4065 0.042 Uiso 1 1 calc R . . . .
C32 C 0.9490(12) 0.1755(10) 0.4989(7) 0.042(3) Uani 1 1 d . . . . .
H32A H 0.9744 0.1033 0.5335 0.051 Uiso 1 1 calc R . . . .
H32B H 0.9127 0.2462 0.5325 0.051 Uiso 1 1 calc R . . . .
C3 C 0.4809(11) 1.0151(9) 0.3160(8) 0.041(3) Uani 1 1 d . . . . .
H3A H 0.5177 1.0472 0.2663 0.062 Uiso 1 1 calc GR . . . .
H3B H 0.4552 1.0734 0.3573 0.062 Uiso 1 1 calc GR . . . .
H3C H 0.3988 0.9990 0.3096 0.062 Uiso 1 1 calc GR . . . .
C4 C 0.7225(11) 0.9229(9) 0.3474(8) 0.040(3) Uani 1 1 d . . . . .
H4A H 0.7959 0.8475 0.3579 0.060 Uiso 1 1 calc GR . . . .
H4B H 0.7004 0.9765 0.3911 0.060 Uiso 1 1 calc GR . . . .
H4C H 0.7544 0.9601 0.2985 0.060 Uiso 1 1 calc GR . . . .
C12 C 0.2677(11) 0.8244(9) 0.2963(7) 0.037(3) Uani 1 1 d . . . . .
H12A H 0.3330 0.8672 0.2796 0.044 Uiso 1 1 calc R . . . .
H12B H 0.2541 0.8161 0.3545 0.044 Uiso 1 1 calc R . . . .
C8 C 0.8001(12) 0.9270(9) 0.0236(7) 0.036(3) Uani 1 1 d . . . . .
H8 H 0.8331 0.9582 -0.0253 0.043 Uiso 1 1 calc R . . . .
C11 C 0.3284(11) 0.7048(10) 0.2622(7) 0.039(3) Uani 1 1 d . . . . .
H11 H 0.2590 0.6651 0.2791 0.047 Uiso 1 1 calc R . . . .
C19 C 0.3706(13) 0.4311(10) 0.4600(7) 0.041(3) Uani 1 1 d . . . . .
H19A H 0.3131 0.4515 0.5127 0.049 Uiso 1 1 calc R . . . .
H19B H 0.4668 0.3828 0.4674 0.049 Uiso 1 1 calc R . . . .
C7 C 0.6622(12) 0.9548(10) 0.0496(8) 0.042(3) Uani 1 1 d . . . . .
H7 H 0.5980 1.0052 0.0178 0.051 Uiso 1 1 calc R . . . .
C15 C 0.2139(12) 0.7882(11) 0.1443(8) 0.049(3) Uani 1 1 d . . . . .
H15A H 0.2300 0.7996 0.0863 0.059 Uiso 1 1 calc R . . . .
H15B H 0.1497 0.7438 0.1578 0.059 Uiso 1 1 calc R . . . .
C28 C 1.1468(11) 0.2456(9) 0.1623(7) 0.037(3) Uani 1 1 d . . . . .
H28A H 1.1534 0.1856 0.2059 0.045 Uiso 1 1 calc R . . . .
H28B H 1.1021 0.2262 0.1227 0.045 Uiso 1 1 calc R . . . .
C14 C 0.1480(12) 0.9069(10) 0.1814(8) 0.049(3) Uani 1 1 d . . . . .
H14A H 0.0567 0.9489 0.1648 0.058 Uiso 1 1 calc R . . . .
H14B H 0.2068 0.9550 0.1623 0.058 Uiso 1 1 calc R . . . .
C23 C 1.0588(12) 0.3707(10) 0.1939(7) 0.039(3) Uani 1 1 d . . . . .
H23 H 1.1142 0.3868 0.2295 0.047 Uiso 1 1 calc R . . . .
C20 C 0.3156(12) 0.3583(10) 0.4183(7) 0.040(3) Uani 1 1 d . . . . .
H20A H 0.3190 0.2845 0.4496 0.048 Uiso 1 1 calc R . . . .
H20B H 0.2176 0.4046 0.4134 0.048 Uiso 1 1 calc R . . . .
C38 C 0.7022(13) 0.2296(10) 0.0829(8) 0.045(3) Uani 1 1 d . . . . .
H38A H 0.6302 0.2115 0.0627 0.054 Uiso 1 1 calc R . . . .
H38B H 0.7909 0.1958 0.0463 0.054 Uiso 1 1 calc R . . . .
C2 C 0.5362(14) 0.8489(10) 0.4156(8) 0.051(3) Uani 1 1 d . . . . .
H2A H 0.4484 0.8411 0.4112 0.076 Uiso 1 1 calc GR . . . .
H2B H 0.5204 0.9028 0.4582 0.076 Uiso 1 1 calc GR . . . .
H2C H 0.6034 0.7704 0.4271 0.076 Uiso 1 1 calc GR . . . .
C33 C 1.0791(11) 0.1780(10) 0.4409(8) 0.044(3) Uani 1 1 d . . . . .
H33A H 1.1461 0.1873 0.4705 0.053 Uiso 1 1 calc R . . . .
H33B H 1.1241 0.1013 0.4135 0.053 Uiso 1 1 calc R . . . .
C37 C 0.6612(11) 0.3670(10) 0.0846(7) 0.037(3) Uani 1 1 d . . . . .
H37A H 0.6593 0.4013 0.0303 0.045 Uiso 1 1 calc R . . . .
H37B H 0.5674 0.4027 0.1159 0.045 Uiso 1 1 calc R . . . .
C26 C 1.2845(13) 0.3418(11) 0.0600(8) 0.048(3) Uani 1 1 d . . . . .
H26A H 1.3793 0.3409 0.0390 0.058 Uiso 1 1 calc R . . . .
H26B H 1.2467 0.3252 0.0161 0.058 Uiso 1 1 calc R . . . .
C27 C 1.2928(12) 0.2419(10) 0.1244(8) 0.046(3) Uani 1 1 d . . . . .
H27A H 1.3470 0.1633 0.1008 0.055 Uiso 1 1 calc R . . . .
H27B H 1.3412 0.2524 0.1654 0.055 Uiso 1 1 calc R . . . .
B1 B 0.5834(13) 0.6490(11) 0.2759(8) 0.035(3) Uani 1 1 d . . . . .
C25 C 1.1957(13) 0.4625(11) 0.0902(8) 0.054(4) Uani 1 1 d . . . . .
H25A H 1.1884 0.5223 0.0463 0.064 Uiso 1 1 calc R . . . .
H25B H 1.2391 0.4837 0.1297 0.064 Uiso 1 1 calc R . . . .

loop_
_atom_site_aniso_label
_atom_site_aniso_U_11
_atom_site_aniso_U_22
_atom_site_aniso_U_33
_atom_site_aniso_U_23
_atom_site_aniso_U_13
_atom_site_aniso_U_12
Pt1 0.0199(2) 0.0259(2) 0.0496(3) -0.00094(18) -0.00934(18) -0.00643(16)
Br1 0.0247(6) 0.0336(6) 0.0706(9) -0.0013(6) -0.0175(6) -0.0100(5)
P2 0.0204(14) 0.0289(15) 0.046(2) -0.0003(13) -0.0074(13) -0.0066(12)
P1 0.0202(14) 0.0260(15) 0.049(2) -0.0006(13) -0.0078(13) -0.0048(11)
N1 0.019(4) 0.022(4) 0.048(6) 0.000(4) -0.010(4) -0.005(4)
C10 0.024(6) 0.037(6) 0.045(8) -0.006(6) -0.011(5) -0.004(5)
C40 0.028(6) 0.022(5) 0.057(8) -0.008(5) -0.008(5) -0.012(5)
C16 0.026(6) 0.031(6) 0.039(7) -0.010(5) 0.000(5) -0.003(5)
C35 0.030(6) 0.038(6) 0.044(8) -0.002(5) -0.007(5) -0.019(5)
C5 0.031(6) 0.032(6) 0.035(7) -0.004(5) -0.008(5) -0.006(5)
C1 0.023(6) 0.026(6) 0.057(8) -0.002(5) -0.002(5) -0.011(5)
C30 0.021(5) 0.037(6) 0.047(8) 0.009(5) -0.005(5) -0.012(5)
C6 0.021(5) 0.027(6) 0.054(8) 0.003(5) -0.007(5) -0.008(5)
C22 0.026(6) 0.040(7) 0.048(8) 0.006(6) -0.012(5) -0.016(5)
C17 0.020(5) 0.028(6) 0.058(8) -0.007(5) -0.011(5) -0.009(4)
C36 0.028(6) 0.034(6) 0.054(8) -0.001(5) -0.011(6) -0.012(5)
C29 0.017(5) 0.022(5) 0.058(8) -0.005(5) -0.011(5) -0.002(4)
C9 0.030(6) 0.023(6) 0.046(8) -0.002(5) 0.006(5) -0.008(5)
C31 0.025(6) 0.042(7) 0.047(8) 0.002(6) 0.000(5) -0.011(5)
C24 0.023(6) 0.038(7) 0.066(9) -0.012(6) -0.003(6) -0.008(5)
C18 0.040(6) 0.029(6) 0.040(7) -0.001(5) -0.009(6) -0.019(5)
C39 0.030(6) 0.025(6) 0.048(8) -0.010(5) -0.004(5) -0.015(5)
C13 0.034(6) 0.023(6) 0.055(9) -0.004(5) -0.014(6) -0.002(5)
C21 0.030(6) 0.024(6) 0.072(9) -0.008(6) -0.019(6) -0.013(5)
C34 0.028(6) 0.035(6) 0.045(8) 0.001(5) -0.011(5) -0.013(5)
C32 0.037(7) 0.039(7) 0.044(8) 0.011(6) -0.017(6) -0.005(5)
C3 0.027(6) 0.023(6) 0.069(9) -0.014(6) -0.004(6) -0.002(5)
C4 0.031(6) 0.026(6) 0.063(9) -0.006(6) -0.024(6) -0.003(5)
C12 0.026(6) 0.038(6) 0.045(8) -0.007(5) -0.006(5) -0.009(5)
C8 0.047(7) 0.030(6) 0.034(7) 0.010(5) -0.008(6) -0.020(5)
C11 0.023(6) 0.036(6) 0.062(9) -0.001(6) -0.012(6) -0.013(5)
C19 0.045(7) 0.044(7) 0.037(7) 0.006(5) -0.016(6) -0.018(6)
C7 0.029(6) 0.032(6) 0.073(10) -0.002(6) -0.025(6) -0.011(5)
C15 0.040(7) 0.056(8) 0.054(9) 0.005(7) -0.028(7) -0.012(6)
C28 0.025(6) 0.036(6) 0.046(8) -0.001(5) -0.005(5) -0.007(5)
C14 0.025(6) 0.041(7) 0.072(10) -0.009(7) -0.016(6) 0.003(5)
C23 0.033(6) 0.052(7) 0.035(7) 0.000(6) -0.006(5) -0.018(6)
C20 0.040(7) 0.030(6) 0.050(8) -0.009(6) -0.009(6) -0.010(5)
C38 0.043(7) 0.044(7) 0.054(9) -0.013(6) -0.015(6) -0.014(6)
C2 0.059(9) 0.031(7) 0.058(9) -0.007(6) -0.009(7) -0.011(6)
C33 0.024(6) 0.043(7) 0.068(9) -0.012(6) -0.014(6) -0.011(5)
C37 0.027(6) 0.051(7) 0.037(7) 0.003(6) -0.011(5) -0.017(5)
C26 0.033(7) 0.062(8) 0.054(9) 0.004(7) -0.004(6) -0.024(6)
C27 0.040(7) 0.040(7) 0.049(8) -0.010(6) -0.010(6) -0.001(6)
B1 0.026(7) 0.028(7) 0.047(9) 0.001(6) -0.004(6) -0.007(5)
C25 0.047(8) 0.054(8) 0.066(10) 0.011(7) -0.006(7) -0.031(7)

loop_
_atom_type_symbol
_atom_type_description
_atom_type_scat_dispersion_real
_atom_type_scat_dispersion_imag
_atom_type_scat_source
C C 0.0033 0.0016 'International Tables Vol C Tables 4.2.6.8 and 6.1.1.4'
H H 0.0000 0.0000 'International Tables Vol C Tables 4.2.6.8 and 6.1.1.4'
B B 0.0013 0.0007 'International Tables Vol C Tables 4.2.6.8 and 6.1.1.4'
Br Br -0.2901 2.4595 'International Tables Vol C Tables 4.2.6.8 and 6.1.1.4'
N N 0.0061 0.0033 'International Tables Vol C Tables 4.2.6.8 and 6.1.1.4'
P P 0.1023 0.0942 'International Tables Vol C Tables 4.2.6.8 and 6.1.1.4'
Pt Pt -1.7033 8.3905 'International Tables Vol C Tables 4.2.6.8 and 6.1.1.4'

loop_
_exptl_crystal_face_index_h
_exptl_crystal_face_index_k
_exptl_crystal_face_index_l
_exptl_crystal_face_perp_dist
4 2 5 0.0460
-5 -1 -6 0.0250
0 -1 0 0.0050
0 1 0 0.0260
0 0 -1 0.0010
0 0 1 0.0020

loop_
_geom_angle_atom_site_label_1
_geom_angle_atom_site_label_2
_geom_angle_atom_site_label_3
_geom_angle
_geom_angle_site_symmetry_1
_geom_angle_site_symmetry_3
_geom_angle_publ_flag
P2 Pt1 Br1 95.26(7) . . ?
P1 Pt1 Br1 105.02(7) . . ?
P1 Pt1 P2 152.83(11) . . ?
B1 Pt1 Br1 154.3(4) . . ?
B1 Pt1 P2 110.2(4) . . ?
B1 Pt1 P1 52.2(4) . . ?
C35 P2 Pt1 113.4(4) . . ?
C35 P2 C29 102.3(5) . . ?
C35 P2 C23 110.6(5) . . ?
C29 P2 Pt1 120.5(4) . . ?
C29 P2 C23 103.2(5) . . ?
C23 P2 Pt1 106.2(4) . . ?
C5 P1 Pt1 111.2(4) . . ?
C5 P1 C1 109.3(5) . . ?
C5 P1 B1 123.0(6) . . ?
C1 P1 Pt1 121.8(4) . . ?
C1 P1 B1 124.4(6) . . ?
B1 P1 Pt1 56.1(4) . . ?
C17 N1 C11 115.1(8) . . ?
B1 N1 C17 120.2(8) . . ?
B1 N1 C11 124.5(9) . . ?
C9 C10 C5 120.9(11) . . ?
C39 C40 C35 111.0(8) . . ?
C15 C16 C11 109.7(9) . . ?
C40 C35 P2 118.4(8) . . ?
C40 C35 C36 108.2(9) . . ?
C36 C35 P2 112.6(7) . . ?
C10 C5 P1 120.6(9) . . ?
C6 C5 P1 122.2(9) . . ?
C6 C5 C10 117.2(11) . . ?
C3 C1 P1 112.1(8) . . ?
C4 C1 P1 108.2(7) . . ?
C4 C1 C3 109.7(8) . . ?
C2 C1 P1 106.7(7) . . ?
C2 C1 C3 109.8(10) . . ?
C2 C1 C4 110.3(10) . . ?
C31 C30 C29 111.3(9) . . ?
C7 C6 C5 120.9(10) . . ?
C21 C22 C17 110.3(9) . . ?
N1 C17 C22 113.7(9) . . ?
N1 C17 C18 111.8(8) . . ?
C18 C17 C22 110.3(8) . . ?
C37 C36 C35 112.1(9) . . ?
C30 C29 P2 111.1(7) . . ?
C30 C29 C34 109.6(9) . . ?
C34 C29 P2 114.3(7) . . ?
C10 C9 C8 121.6(11) . . ?
C30 C31 C32 113.6(9) . . ?
C23 C24 C25 110.1(9) . . ?
C19 C18 C17 110.6(9) . . ?
C38 C39 C40 112.2(9) . . ?
C14 C13 C12 109.1(9) . . ?
C20 C21 C22 111.2(9) . . ?
C33 C34 C29 110.9(8) . . ?
C31 C32 C33 110.8(10) . . ?
C11 C12 C13 111.7(9) . . ?
C7 C8 C9 118.1(11) . . ?
N1 C11 C16 108.8(9) . . ?
C12 C11 N1 115.9(9) . . ?
C12 C11 C16 110.4(9) . . ?
C18 C19 C20 111.7(9) . . ?
C8 C7 C6 121.3(11) . . ?
C14 C15 C16 112.1(9) . . ?
C27 C28 C23 109.7(9) . . ?
C15 C14 C13 112.7(10) . . ?
C24 C23 P2 112.7(8) . . ?
C24 C23 C28 110.9(10) . . ?
C28 C23 P2 116.7(8) . . ?
C21 C20 C19 110.4(10) . . ?
C39 C38 C37 112.3(9) . . ?
C34 C33 C32 111.4(9) . . ?
C36 C37 C38 109.3(9) . . ?
C25 C26 C27 112.5(11) . . ?
C28 C27 C26 110.7(9) . . ?
P1 B1 Pt1 71.7(4) . . ?
N1 B1 Pt1 146.0(9) . . ?
N1 B1 P1 140.8(9) . . ?
C26 C25 C24 110.6(10) . . ?

loop_
_geom_bond_atom_site_label_1
_geom_bond_atom_site_label_2
_geom_bond_distance
_geom_bond_site_symmetry_2
_geom_bond_publ_flag
Pt1 Br1 2.5896(11) . ?
Pt1 P2 2.322(3) . ?
Pt1 P1 2.278(3) . ?
Pt1 B1 1.992(12) . ?
P2 C35 1.836(10) . ?
P2 C29 1.854(11) . ?
P2 C23 1.871(12) . ?
P1 C5 1.813(12) . ?
P1 C1 1.880(11) . ?
P1 B1 1.897(13) . ?
N1 C17 1.483(13) . ?
N1 C11 1.503(12) . ?
N1 B1 1.395(15) . ?
C10 C5 1.404(15) . ?
C10 C9 1.349(15) . ?
C40 C35 1.554(14) . ?
C40 C39 1.525(13) . ?
C16 C11 1.552(16) . ?
C16 C15 1.515(14) . ?
C35 C36 1.564(16) . ?
C5 C6 1.388(14) . ?
C1 C3 1.537(14) . ?
C1 C4 1.537(15) . ?
C1 C2 1.508(17) . ?
C30 C29 1.534(15) . ?
C30 C31 1.501(15) . ?
C6 C7 1.382(17) . ?
C22 C17 1.551(13) . ?
C22 C21 1.524(15) . ?
C17 C18 1.535(16) . ?
C36 C37 1.545(14) . ?
C29 C34 1.539(13) . ?
C9 C8 1.393(15) . ?
C31 C32 1.517(15) . ?
C24 C23 1.520(16) . ?
C24 C25 1.550(16) . ?
C18 C19 1.491(15) . ?
C39 C38 1.480(16) . ?
C13 C12 1.538(14) . ?
C13 C14 1.516(17) . ?
C21 C20 1.506(16) . ?
C34 C33 1.536(16) . ?
C32 C33 1.543(17) . ?
C12 C11 1.476(15) . ?
C8 C7 1.355(16) . ?
C19 C20 1.510(14) . ?
C15 C14 1.490(16) . ?
C28 C23 1.539(15) . ?
C28 C27 1.536(16) . ?
C38 C37 1.554(15) . ?
C26 C27 1.552(17) . ?
C26 C25 1.491(17) . ?
